data_2229842
loop_
_publ_author_name
'Fun, Hoong-Kun'
'Asik, Safra Izuani Jama'
'Razak, Ibrahim Abdul'
'Shetty, Shobhitha'
'Kalluraya, Balakrishna'

_publ_section_title
;
 3-Methyl-5-oxo-4-(2-phenylhydrazinylidene)-4,5-dihydro-1<i>H</i>-pyrazole-1-carbothioamide
;
_journal_coeditor_code SJ5118
_journal_issue 4
_journal_name_full 'Acta Crystallographica Section E'
_journal_page_first o928
_journal_paper_doi 10.1107/S1600536811009779
_journal_volume 67
_journal_year 2011
_chemical_formula_iupac 'C11 H11 N5 O S'
_chemical_formula_moiety 'C11 H11 N5 O S'
_chemical_formula_sum 'C11 H11 N5 O S'
_chemical_formula_weight 261.31
_chemical_name_systematic
;
3-Methyl-5-oxo-4-(2-phenylhydrazinylidene)-4,5-dihydro-1<i>H</i>-pyrazole-1-
carbothioamide
;
_space_group_IT_number 14
_symmetry_cell_setting monoclinic
_symmetry_space_group_name_Hall '-P 2ybc'
_symmetry_space_group_name_H-M 'P 1 21/c 1'
_atom_sites_solution_hydrogens geom
_atom_sites_solution_primary direct
_atom_sites_solution_secondary difmap
_audit_creation_method SHELXL-97
_cell_angle_alpha 90.00
_cell_angle_beta 121.0580(10)
_cell_angle_gamma 90.00
_cell_formula_units_Z 4
_cell_length_a 7.73880(10)
_cell_length_b 16.1103(3)
_cell_length_c 11.3575(2)
_cell_measurement_reflns_used 5770
_cell_measurement_temperature 296(2)
_cell_measurement_theta_max 31.93
_cell_measurement_theta_min 2.45
_cell_volume 1213.00(4)
_computing_cell_refinement 'SAINT (Bruker, 2009)'
_computing_data_collection 'APEX2 (Bruker, 2009)'
_computing_data_reduction 'SAINT (Bruker, 2009)'
_computing_molecular_graphics 'SHELXTL (Sheldrick, 2008)'
_computing_publication_material
;
SHELXTL (Sheldrick, 2008) and PLATON (Spek, 2009)
;
_computing_structure_refinement 'SHELXTL (Sheldrick, 2008)'
_computing_structure_solution 'SHELXTL (Sheldrick, 2008)'
_diffrn_ambient_temperature 296(2)
_diffrn_measured_fraction_theta_full 0.996
_diffrn_measured_fraction_theta_max 0.996
_diffrn_measurement_device_type 'Bruker SMART APEXII CCD area-detector'
_diffrn_measurement_method '\f and \w'
_diffrn_radiation_monochromator graphite
_diffrn_radiation_source 'sealed tube'
_diffrn_radiation_type MoK\a
_diffrn_radiation_wavelength 0.71073
_diffrn_reflns_av_R_equivalents 0.0259
_diffrn_reflns_av_sigmaI/netI 0.0274
_diffrn_reflns_limit_h_max 11
_diffrn_reflns_limit_h_min -11
_diffrn_reflns_limit_k_max 23
_diffrn_reflns_limit_k_min -24
_diffrn_reflns_limit_l_max 16
_diffrn_reflns_limit_l_min -17
_diffrn_reflns_number 16258
_diffrn_reflns_theta_full 32.59
_diffrn_reflns_theta_max 32.59
_diffrn_reflns_theta_min 2.45
_diffrn_standards_number 0
_exptl_absorpt_coefficient_mu 0.262
_exptl_absorpt_correction_T_max 0.9669
_exptl_absorpt_correction_T_min 0.8739
_exptl_absorpt_correction_type multi-scan
_exptl_absorpt_process_details '(SADABS; Bruker, 2009)'
_exptl_crystal_colour orange
_exptl_crystal_density_diffrn 1.431
_exptl_crystal_density_method 'not measured'
_exptl_crystal_description plate
_exptl_crystal_F_000 544
_exptl_crystal_size_max 0.53
_exptl_crystal_size_mid 0.39
_exptl_crystal_size_min 0.13
_refine_diff_density_max 0.326
_refine_diff_density_min -0.391
_refine_ls_extinction_method none
_refine_ls_goodness_of_fit_ref 1.053
_refine_ls_hydrogen_treatment constr
_refine_ls_matrix_type full
_refine_ls_number_parameters 164
_refine_ls_number_reflns 4393
_refine_ls_number_restraints 0
_refine_ls_restrained_S_all 1.053
_refine_ls_R_factor_all 0.0735
_refine_ls_R_factor_gt 0.0485
_refine_ls_shift/su_max 0.000
_refine_ls_shift/su_mean 0.000
_refine_ls_structure_factor_coef Fsqd
_refine_ls_weighting_details 'calc w=1/[\s^2^(Fo^2^)+(0.0587P)^2^+0.2537P] where P=(Fo^2^+2Fc^2^)/3'
_refine_ls_weighting_scheme calc
_refine_ls_wR_factor_gt 0.1200
_refine_ls_wR_factor_ref 0.1350
_reflns_number_gt 3037
_reflns_number_total 4393
_reflns_threshold_expression I>2\s(I)
_cod_data_source_file sj5118.cif
_cod_data_source_block I
_cod_original_cell_volume 1213.00(3)
_cod_original_sg_symbol_H-M 'P 21/c'
_cod_database_code 2229842
_cod_database_fobs_code 2229842

loop_
_symmetry_equiv_pos_as_xyz
'x, y, z'
'-x, y+1/2, -z+1/2'
'-x, -y, -z'
'x, -y-1/2, z-1/2'

loop_
_atom_site_type_symbol
_atom_site_label
_atom_site_fract_x
_atom_site_fract_y
_atom_site_fract_z
_atom_site_U_iso_or_equiv
_atom_site_adp_type
_atom_site_calc_flag
_atom_site_refinement_flags
_atom_site_occupancy
_atom_site_disorder_assembly
_atom_site_disorder_group
S S1 0.35472(10) 0.29034(2) 0.30227(5) 0.07026(19) Uani d . 1 . .
O O1 0.36818(17) 0.14963(6) 0.49606(10) 0.0434(2) Uani d . 1 . .
N N1 0.26541(17) 0.00165(7) 0.57723(11) 0.0346(2) Uani d . 1 . .
H H1B 0.3036 0.0523 0.5989 0.041 Uiso d R 1 . .
N N2 0.23279(17) -0.02868(7) 0.46071(11) 0.0340(2) Uani d . 1 . .
N N3 0.25183(18) 0.05536(7) 0.18342(11) 0.0340(2) Uani d . 1 . .
N N4 0.30783(17) 0.12552(6) 0.27173(11) 0.0324(2) Uani d . 1 . .
N N5 0.3303(2) 0.19488(8) 0.10601(13) 0.0478(3) Uani d . 1 . .
H H5B 0.3161 0.1470 0.0685 0.057 Uiso d R 1 . .
H H5C 0.3439 0.2384 0.0678 0.057 Uiso d R 1 . .
C C1 0.2876(2) -0.01706(10) 0.79423(14) 0.0413(3) Uani d . 1 . .
H H1A 0.3376 0.0367 0.8182 0.050 Uiso calc R 1 . .
C C2 0.2625(3) -0.06542(11) 0.88499(15) 0.0494(4) Uani d . 1 . .
H H2A 0.2961 -0.0441 0.9703 0.059 Uiso calc R 1 . .
C C3 0.1883(3) -0.14496(11) 0.84978(17) 0.0509(4) Uani d . 1 . .
H H3A 0.1732 -0.1775 0.9115 0.061 Uiso calc R 1 . .
C C4 0.1363(3) -0.17618(10) 0.72246(19) 0.0523(4) Uani d . 1 . .
H H4A 0.0839 -0.2296 0.6983 0.063 Uiso calc R 1 . .
C C5 0.1611(2) -0.12903(9) 0.62989(16) 0.0433(3) Uani d . 1 . .
H H5A 0.1272 -0.1505 0.5446 0.052 Uiso calc R 1 . .
C C6 0.23757(19) -0.04923(8) 0.66727(13) 0.0337(3) Uani d . 1 . .
C C7 0.25637(19) 0.01943(7) 0.37735(12) 0.0308(2) Uani d . 1 . .
C C8 0.31689(19) 0.10634(8) 0.39492(12) 0.0313(3) Uani d . 1 . .
C C9 0.2218(2) -0.00556(8) 0.24546(13) 0.0328(3) Uani d . 1 . .
C C10 0.1592(3) -0.08981(9) 0.18412(16) 0.0481(4) Uani d . 1 . .
H H10A 0.0995 -0.0862 0.0863 0.072 Uiso calc R 1 . .
H H10B 0.0625 -0.1121 0.2046 0.072 Uiso calc R 1 . .
H H10C 0.2751 -0.1255 0.2219 0.072 Uiso calc R 1 . .
C C11 0.3313(2) 0.20147(8) 0.22208(14) 0.0356(3) Uani d . 1 . .

loop_
_atom_site_aniso_label
_atom_site_aniso_U_11
_atom_site_aniso_U_22
_atom_site_aniso_U_33
_atom_site_aniso_U_12
_atom_site_aniso_U_13
_atom_site_aniso_U_23
S1 0.1363(5) 0.0316(2) 0.0759(3) -0.0167(2) 0.0783(4) -0.01097(18)
O1 0.0638(7) 0.0371(5) 0.0345(5) -0.0008(4) 0.0291(5) -0.0053(4)
N1 0.0439(6) 0.0335(5) 0.0316(5) 0.0008(4) 0.0233(5) 0.0044(4)
N2 0.0390(6) 0.0347(5) 0.0320(5) 0.0033(4) 0.0210(5) 0.0043(4)
N3 0.0454(6) 0.0316(5) 0.0304(5) -0.0027(4) 0.0233(5) -0.0037(4)
N4 0.0459(6) 0.0276(5) 0.0302(5) -0.0019(4) 0.0242(5) -0.0015(4)
N5 0.0785(10) 0.0355(6) 0.0431(6) -0.0039(6) 0.0411(7) 0.0037(5)
C1 0.0478(8) 0.0442(7) 0.0362(6) -0.0027(6) 0.0247(6) 0.0024(6)
C2 0.0543(9) 0.0645(10) 0.0351(7) 0.0010(7) 0.0271(7) 0.0084(7)
C3 0.0547(9) 0.0569(9) 0.0507(8) 0.0075(7) 0.0339(7) 0.0219(7)
C4 0.0645(10) 0.0377(7) 0.0662(10) 0.0024(7) 0.0420(9) 0.0121(7)
C5 0.0561(9) 0.0370(7) 0.0448(8) 0.0019(6) 0.0318(7) 0.0042(6)
C6 0.0345(6) 0.0375(6) 0.0330(6) 0.0050(5) 0.0202(5) 0.0091(5)
C7 0.0368(6) 0.0298(5) 0.0298(5) 0.0014(5) 0.0201(5) 0.0018(4)
C8 0.0381(6) 0.0309(5) 0.0297(5) 0.0024(5) 0.0208(5) 0.0004(4)
C9 0.0397(7) 0.0310(6) 0.0314(6) -0.0003(5) 0.0210(5) -0.0015(4)
C10 0.0700(10) 0.0342(7) 0.0471(8) -0.0090(6) 0.0351(8) -0.0083(6)
C11 0.0441(7) 0.0307(6) 0.0377(6) -0.0003(5) 0.0252(6) 0.0024(5)

loop_
_atom_type_symbol
_atom_type_description
_atom_type_scat_dispersion_real
_atom_type_scat_dispersion_imag
_atom_type_scat_source
C C 0.0033 0.0016 'International Tables Vol C Tables 4.2.6.8 and 6.1.1.4'
H H 0.0000 0.0000 'International Tables Vol C Tables 4.2.6.8 and 6.1.1.4'
N N 0.0061 0.0033 'International Tables Vol C Tables 4.2.6.8 and 6.1.1.4'
O O 0.0106 0.0060 'International Tables Vol C Tables 4.2.6.8 and 6.1.1.4'
S S 0.1246 0.1234 'International Tables Vol C Tables 4.2.6.8 and 6.1.1.4'

loop_
_geom_angle_atom_site_label_1
_geom_angle_atom_site_label_2
_geom_angle_atom_site_label_3
_geom_angle_site_symmetry_1
_geom_angle_site_symmetry_3
_geom_angle
_geom_angle_publ_flag
N2 N1 C6 . . 119.64(11) ?
N2 N1 H1B . . 120.2 ?
C6 N1 H1B . . 120.2 ?
C7 N2 N1 . . 119.04(11) ?
C9 N3 N4 . . 107.04(10) ?
C11 N4 C8 . . 130.31(11) ?
C11 N4 N3 . . 117.83(10) ?
C8 N4 N3 . . 111.70(10) ?
C11 N5 H5B . . 120.0 ?
C11 N5 H5C . . 120.0 ?
H5B N5 H5C . . 120.0 ?
C2 C1 C6 . . 119.56(14) ?
C2 C1 H1A . . 120.2 ?
C6 C1 H1A . . 120.2 ?
C3 C2 C1 . . 120.38(15) ?
C3 C2 H2A . . 119.8 ?
C1 C2 H2A . . 119.8 ?
C2 C3 C4 . . 119.73(14) ?
C2 C3 H3A . . 120.1 ?
C4 C3 H3A . . 120.1 ?
C3 C4 C5 . . 120.96(16) ?
C3 C4 H4A . . 119.5 ?
C5 C4 H4A . . 119.5 ?
C6 C5 C4 . . 118.63(15) ?
C6 C5 H5A . . 120.7 ?
C4 C5 H5A . . 120.7 ?
C1 C6 C5 . . 120.73(13) ?
C1 C6 N1 . . 118.13(12) ?
C5 C6 N1 . . 121.13(12) ?
N2 C7 C9 . . 124.65(12) ?
N2 C7 C8 . . 128.73(12) ?
C9 C7 C8 . . 106.61(10) ?
O1 C8 N4 . . 129.69(12) ?
O1 C8 C7 . . 127.07(12) ?
N4 C8 C7 . . 103.20(10) ?
N3 C9 C7 . . 111.42(11) ?
N3 C9 C10 . . 122.83(12) ?
C7 C9 C10 . . 125.75(12) ?
C9 C10 H10A . . 109.5 ?
C9 C10 H10B . . 109.5 ?
H10A C10 H10B . . 109.5 ?
C9 C10 H10C . . 109.5 ?
H10A C10 H10C . . 109.5 ?
H10B C10 H10C . . 109.5 ?
N5 C11 N4 . . 113.45(11) ?
N5 C11 S1 . . 124.20(10) ?
N4 C11 S1 . . 122.34(10) ?

loop_
_geom_bond_atom_site_label_1
_geom_bond_atom_site_label_2
_geom_bond_site_symmetry_2
_geom_bond_distance
_geom_bond_publ_flag
S1 C11 . 1.6560(13) ?
O1 C8 . 1.2218(15) ?
N1 N2 . 1.3073(15) ?
N1 C6 . 1.4111(16) ?
N1 H1B . 0.8600 ?
N2 C7 . 1.3072(16) ?
N3 C9 . 1.2972(17) ?
N3 N4 . 1.4222(14) ?
N4 C11 . 1.3979(16) ?
N4 C8 . 1.3988(16) ?
N5 C11 . 1.3185(18) ?
N5 H5B . 0.8602 ?
N5 H5C . 0.8600 ?
C1 C2 . 1.383(2) ?
C1 C6 . 1.3863(19) ?
C1 H1A . 0.9300 ?
C2 C3 . 1.377(3) ?
C2 H2A . 0.9300 ?
C3 C4 . 1.380(3) ?
C3 H3A . 0.9300 ?
C4 C5 . 1.389(2) ?
C4 H4A . 0.9300 ?
C5 C6 . 1.387(2) ?
C5 H5A . 0.9300 ?
C7 C9 . 1.4366(17) ?
C7 C8 . 1.4572(17) ?
C9 C10 . 1.4880(19) ?
C10 H10A . 0.9600 ?
C10 H10B . 0.9600 ?
C10 H10C . 0.9600 ?

loop_
_geom_hbond_atom_site_label_D
_geom_hbond_atom_site_label_H
_geom_hbond_atom_site_label_A
_geom_hbond_site_symmetry_A
_geom_hbond_distance_DH
_geom_hbond_distance_HA
_geom_hbond_distance_DA
_geom_hbond_angle_DHA
_geom_hbond_publ_flag
N1 H1B O1 . 0.86 2.16 2.8147(16) 132 yes
N5 H5C O1 4_565 0.86 2.03 2.8806(15) 172 yes
C1 H1A S1 4_566 0.93 2.80 3.6838(16) 159 yes

loop_
_geom_torsion_atom_site_label_1
_geom_torsion_atom_site_label_2
_geom_torsion_atom_site_label_3
_geom_torsion_atom_site_label_4
_geom_torsion_site_symmetry_1
_geom_torsion_site_symmetry_2
_geom_torsion_site_symmetry_3
_geom_torsion_site_symmetry_4
_geom_torsion
_geom_torsion_publ_flag
C6 N1 N2 C7 . . . . 179.04(11) ?
C9 N3 N4 C11 . . . . -174.52(12) ?
C9 N3 N4 C8 . . . . 1.36(15) ?
C6 C1 C2 C3 . . . . -0.1(2) ?
C1 C2 C3 C4 . . . . -0.8(3) ?
C2 C3 C4 C5 . . . . 1.2(3) ?
C3 C4 C5 C6 . . . . -0.7(2) ?
C2 C1 C6 C5 . . . . 0.6(2) ?
C2 C1 C6 N1 . . . . -179.84(13) ?
C4 C5 C6 C1 . . . . -0.2(2) ?
C4 C5 C6 N1 . . . . -179.78(13) ?
N2 N1 C6 C1 . . . . 175.36(12) ?
N2 N1 C6 C5 . . . . -5.05(19) ?
N1 N2 C7 C9 . . . . -178.74(12) ?
N1 N2 C7 C8 . . . . 0.1(2) ?
C11 N4 C8 O1 . . . . -8.5(2) ?
N3 N4 C8 O1 . . . . 176.27(13) ?
C11 N4 C8 C7 . . . . 173.49(13) ?
N3 N4 C8 C7 . . . . -1.73(14) ?
N2 C7 C8 O1 . . . . 4.4(2) ?
C9 C7 C8 O1 . . . . -176.61(13) ?
N2 C7 C8 N4 . . . . -177.54(13) ?
C9 C7 C8 N4 . . . . 1.46(13) ?
N4 N3 C9 C7 . . . . -0.33(15) ?
N4 N3 C9 C10 . . . . 179.58(13) ?
N2 C7 C9 N3 . . . . 178.31(12) ?
C8 C7 C9 N3 . . . . -0.73(15) ?
N2 C7 C9 C10 . . . . -1.6(2) ?
C8 C7 C9 C10 . . . . 179.36(14) ?
C8 N4 C11 N5 . . . . 174.38(13) ?
N3 N4 C11 N5 . . . . -10.64(18) ?
C8 N4 C11 S1 . . . . -6.4(2) ?
N3 N4 C11 S1 . . . . 168.56(10) ?

loop_
_cod_related_entry_id
_cod_related_entry_database
_cod_related_entry_code
1 ChemSpider 23927004
